data_2007334
loop_
_publ_author_name
'Linden, Anthony'
'\,Safak, Cihat'
'\,Sim\,sek, Rahime'

_publ_section_title
;Racemic Ethyl
 4-(2-Fluorophenyl)-2,6,6-trimethyl-5-oxo-1,4,5,6,7,8-hexahydroquinoline-3-carboxylate
;
_journal_issue 6
_journal_name_full 'Acta Crystallographica Section C'
_journal_page_first 879
_journal_page_last 882
_journal_paper_doi 10.1107/S0108270198000195
_journal_volume 54
_journal_year 1998
_chemical_formula_moiety 'C21 H24 F N O3'
_chemical_formula_sum 'C21 H24 F N O3'
_chemical_formula_weight 357.41
_chemical_melting_point 487
_chemical_name_systematic
;
2,6,6-trimethyl-3-carbethoxy-4-(fluorophenyl)-5-oxo-
1,4,5,6,7,8-hexahydroquinoline
;
_space_group_IT_number 2
_symmetry_cell_setting triclinic
_symmetry_space_group_name_Hall '-P 1'
_symmetry_space_group_name_H-M 'P -1'
_cell_angle_alpha 90.242(7)
_cell_angle_beta 106.042(7)
_cell_angle_gamma 85.257(8)
_cell_formula_units_Z 2
_cell_length_a 10.9500(12)
_cell_length_b 12.2333(9)
_cell_length_c 7.1453(6)
_cell_measurement_reflns_used 25
_cell_measurement_temperature 173.0(10)
_cell_measurement_theta_max 20.0
_cell_measurement_theta_min 19.5
_cell_volume 916.55(15)
_computing_cell_refinement 'MSC/AFC Diffractometer Control Software'
_computing_data_collection
;
MSC/AFC Diffractometer Control Software (Molecular Structure
Corporation, 1991)
;
_computing_data_reduction
;
TEXSAN PROCESS (Molecular Structure Corporation, 1989)
;
_computing_molecular_graphics 'ORTEPII (Johnson, 1976)'
_computing_publication_material SHELXL97
_computing_structure_refinement 'SHELXL97 (Sheldrick, 1997)'
_computing_structure_solution 'SHELXS86 (Sheldrick, 1990)'
_diffrn_ambient_temperature 173.0(10)
_diffrn_measured_fraction_theta_full 0.999
_diffrn_measured_fraction_theta_max 0.999
_diffrn_measurement_device_type 'Rigaku AFC-5R'
_diffrn_measurement_method \w-2\q
_diffrn_radiation_monochromator graphite
_diffrn_radiation_source 'Rigaku rotating anode generator'
_diffrn_radiation_type MoK\a
_diffrn_radiation_wavelength 0.71069
_diffrn_reflns_av_R_equivalents 0.025
_diffrn_reflns_av_sigmaI/netI 0.027
_diffrn_reflns_limit_h_max 15
_diffrn_reflns_limit_h_min 0
_diffrn_reflns_limit_k_max 17
_diffrn_reflns_limit_k_min -17
_diffrn_reflns_limit_l_max 9
_diffrn_reflns_limit_l_min -10
_diffrn_reflns_number 5585
_diffrn_reflns_theta_full 29.99
_diffrn_reflns_theta_max 30.0
_diffrn_reflns_theta_min 2.5
_diffrn_standards_decay_% insignificant
_diffrn_standards_interval_count 150
_diffrn_standards_number 3
_exptl_absorpt_coefficient_mu 0.093
_exptl_absorpt_correction_type none
_exptl_crystal_colour colourless
_exptl_crystal_density_diffrn 1.295
_exptl_crystal_density_method 'not measured'
_exptl_crystal_description prism
_exptl_crystal_F_000 380
_exptl_crystal_size_max 0.50
_exptl_crystal_size_mid 0.40
_exptl_crystal_size_min 0.25
_refine_diff_density_max 0.96
_refine_diff_density_min -0.32
_refine_ls_extinction_method none
_refine_ls_goodness_of_fit_ref 1.050
_refine_ls_hydrogen_treatment 'H atoms treated by a mixture of independent and constrained refinement'
_refine_ls_matrix_type full
_refine_ls_number_parameters 330
_refine_ls_number_reflns 5326
_refine_ls_number_restraints 0
_refine_ls_restrained_S_all 1.050
_refine_ls_R_factor_all 0.067
_refine_ls_R_factor_gt 0.052
_refine_ls_shift/su_max 0.001
_refine_ls_shift/su_mean 0.000
_refine_ls_structure_factor_coef Fsqd
_refine_ls_weighting_details 'w = 1/[\s^2^(Fo^2^)+(0.0875P)^2^+0.2634P] where P = (Fo^2^+2Fc^2^)/3'
_refine_ls_weighting_scheme calc
_refine_ls_wR_factor_ref 0.160
_reflns_number_gt 4309
_reflns_number_total 5326
_reflns_threshold_expression I>2\s(I)
_cod_data_source_file fg1427.cif
_cod_data_source_block I
_cod_original_cell_volume 916.55(14)
_cod_database_code 2007334

loop_
_symmetry_equiv_pos_as_xyz
'x, y, z'
'-x, -y, -z'

loop_
_atom_site_label
_atom_site_fract_x
_atom_site_fract_y
_atom_site_fract_z
_atom_site_U_iso_or_equiv
_atom_site_adp_type
_atom_site_calc_flag
_atom_site_refinement_flags
_atom_site_occupancy
_atom_site_disorder_assembly
_atom_site_disorder_group
_atom_site_type_symbol
F1 .77451(11) .71201(11) .07651(17) .0565(3) Uani d . 1 . . F
O1 .76058(13) .40618(9) .6011(2) .0454(3) Uani d . 1 . . O
O2 .79170(10) .49734(8) .34898(15) .0309(2) Uani d . 1 . . O
O5 .47629(10) .78894(9) .01715(14) .0344(2) Uani d . 1 . . O
N1 .52488(11) .69412(11) .66912(16) .0291(3) Uani d . 1 . . N
C2 .60289(12) .59994(11) .66184(18) .0246(2) Uani d . 1 . . C
C3 .65542(11) .58697(10) .51053(17) .0213(2) Uani d . 1 . . C
C4 .63685(11) .67791(10) .35712(17) .0202(2) Uani d . 1 . . C
C4a .51850(11) .75359(10) .35175(17) .0205(2) Uani d . 1 . . C
C5 .44811(11) .80937(10) .16997(18) .0221(2) Uani d . 1 . . C
C6 .33226(12) .89041(10) .16546(19) .0241(2) Uani d . 1 . . C
C7 .33611(14) .93080(12) .3702(2) .0308(3) Uani d . 1 . . C
C8 .36098(14) .83874(14) .5209(2) .0329(3) Uani d . 1 . . C
C8a .47318(12) .76234(11) .51101(18) .0242(2) Uani d . 1 . . C
C9 .61549(16) .52081(14) .8279(2) .0333(3) Uani d . 1 . . C
C10 .73777(12) .48735(10) .49674(19) .0253(2) Uani d . 1 . . C
C11 .88221(18) .40655(13) .3302(3) .0397(4) Uani d . 1 . . C
C12 .94707(18) .44011(17) .1833(3) .0447(4) Uani d . 1 . . C
C13 .75488(12) .74179(10) .3933(2) .0261(3) Uani d . 1 . . C
C14 .81847(14) .75433(13) .2520(3) .0386(4) Uani d . 1 . . C
C15 .92802(17) .80936(17) .2846(4) .0584(6) Uani d . 1 . . C
C16 .97668(16) .85484(14) .4646(4) .0633(7) Uani d . 1 . . C
C17 .91591(16) .84543(14) .6085(4) .0550(6) Uani d . 1 . . C
C18 .80590(14) .78910(12) .5735(3) .0379(4) Uani d . 1 . . C
H18 .765(2) .7899(17) .684(3) .045 Uiso d . 1 . . H
C19 .33078(18) .98959(14) .0346(3) .0423(4) Uani d . 1 . . C
C20 .21304(14) .82946(15) .0800(3) .0372(3) Uani d . 1 . . C
H1 .507(2) .7103(17) .776(3) .048(6) Uiso d . 1 . . H
H4 .6263(15) .6439(13) .231(2) .022(4) Uiso d . 1 . . H
H15 .959(3) .814(3) .179(5) .089(9) Uiso d . 1 . . H
H16 1.051(3) .893(2) .494(4) .085(9) Uiso d . 1 . . H
H17 .949(2) .8780(19) .736(3) .055(6) Uiso d . 1 . . H
H71 .404(2) .9821(17) .409(3) .040(5) Uiso d . 1 . . H
H72 .2535(19) .9744(16) .366(3) .041(5) Uiso d . 1 . . H
H81 .285(2) .7942(17) .498(3) .046(5) Uiso d . 1 . . H
H82 .380(2) .8672(18) .653(3) .048(5) Uiso d . 1 . . H
H91 .673(4) .539(3) .935(5) .106(11) Uiso d . 1 . . H
H92 .628(3) .444(3) .803(5) .112(12) Uiso d . 1 . . H
H93 .533(4) .533(3) .870(6) .131(13) Uiso d . 1 . . H
H111 .832(2) .3495(18) .285(3) .045(5) Uiso d . 1 . . H
H112 .948(2) .391(2) .464(4) .067(7) Uiso d . 1 . . H
H121 1.010(2) .379(2) .172(4) .065(7) Uiso d . 1 . . H
H122 .988(3) .509(2) .225(4) .073(8) Uiso d . 1 . . H
H123 .890(3) .454(2) .055(4) .081(8) Uiso d . 1 . . H
H191 .255(2) 1.0438(19) .035(3) .052(6) Uiso d . 1 . . H
H192 .323(2) .965(2) -.100(4) .064(7) Uiso d . 1 . . H
H193 .410(2) 1.030(2) .095(3) .060(7) Uiso d . 1 . . H
H201 .211(2) .809(2) -.047(4) .062(7) Uiso d . 1 . . H
H202 .213(2) .7628(19) .161(3) .054(6) Uiso d . 1 . . H
H203 .137(2) .886(2) .066(3) .061(7) Uiso d . 1 . . H

loop_
_atom_site_aniso_label
_atom_site_aniso_U_11
_atom_site_aniso_U_22
_atom_site_aniso_U_33
_atom_site_aniso_U_12
_atom_site_aniso_U_13
_atom_site_aniso_U_23
F1 .0533(6) .0774(8) .0492(6) -.0050(6) .0314(5) .0113(5)
O1 .0532(7) .0312(5) .0587(7) .0095(5) .0303(6) .0193(5)
O2 .0386(5) .0250(5) .0314(5) .0086(4) .0169(4) .0030(4)
O5 .0401(6) .0400(6) .0239(5) .0139(4) .0149(4) .0057(4)
N1 .0284(5) .0414(7) .0183(5) .0059(5) .0102(4) .0019(4)
C2 .0220(5) .0308(6) .0202(5) -.0028(4) .0046(4) .0015(4)
C3 .0195(5) .0229(5) .0216(5) -.0023(4) .0055(4) .0008(4)
C4 .0178(5) .0220(5) .0219(5) -.0001(4) .0076(4) .0010(4)
C4a .0172(5) .0235(5) .0214(5) .0003(4) .0067(4) -.0007(4)
C5 .0204(5) .0228(5) .0239(5) .0008(4) .0081(4) .0010(4)
C6 .0211(5) .0240(5) .0272(6) .0022(4) .0079(4) .0027(4)
C7 .0271(6) .0305(7) .0342(7) .0050(5) .0096(5) -.0055(5)
C8 .0286(6) .0452(8) .0255(6) .0105(6) .0125(5) -.0010(6)
C8a .0203(5) .0312(6) .0209(5) .0018(4) .0067(4) -.0011(4)
C9 .0373(8) .0398(8) .0229(6) -.0045(6) .0083(5) .0069(5)
C10 .0253(6) .0223(5) .0289(6) -.0017(4) .0085(5) .0018(4)
C11 .0485(9) .0280(7) .0465(9) .0117(6) .0236(7) .0010(6)
C12 .0390(8) .0498(10) .0470(9) .0154(7) .0199(7) .0046(8)
C13 .0175(5) .0193(5) .0415(7) .0020(4) .0093(5) .0056(5)
C14 .0273(7) .0366(7) .0556(10) .0032(6) .0193(7) .0175(7)
C15 .0305(8) .0472(10) .1037(18) .0023(7) .0302(10) .0327(11)
C16 .0206(7) .0289(8) .135(2) -.0035(6) .0126(10) .0171(10)
C17 .0245(7) .0269(7) .1009(17) -.0007(6) -.0033(9) -.0115(9)
C18 .0228(6) .0261(6) .0590(10) .0009(5) .0025(6) -.0071(6)
C19 .0472(9) .0326(7) .0526(10) .0133(7) .0276(8) .0164(7)
C20 .0233(6) .0473(9) .0383(8) -.0043(6) .0035(6) -.0041(7)

loop_
_atom_type_symbol
_atom_type_description
_atom_type_scat_dispersion_real
_atom_type_scat_dispersion_imag
_atom_type_scat_source
C C 0.0033 0.0016
; International Tables for Crystallography (1992,
Vol.C, Tables 4.2.6.8 and 6.1.1.4)
;
H H 0.0000 0.0000
; International Tables for Crystallography (1992,
Vol.C, Tables 4.2.6.8 and 6.1.1.4)
;
F F 0.0171 0.0103
; International Tables for Crystallography (1992,
Vol.C, Tables 4.2.6.8 and 6.1.1.4)
;
N N 0.0061 0.0033
; International Tables for Crystallography (1992,
Vol.C, Tables 4.2.6.8 and 6.1.1.4)
;
O O 0.0106 0.0060
; International Tables for Crystallography (1992,
Vol.C, Tables 4.2.6.8 and 6.1.1.4)
;

loop_
_geom_angle_atom_site_label_1
_geom_angle_atom_site_label_2
_geom_angle_atom_site_label_3
_geom_angle
_geom_angle_publ_flag
C10 O2 C11 115.59(11) yes
C8a N1 C2 122.57(11) yes
C8a N1 H1 118.0(14) ?
C2 N1 H1 119.4(14) ?
C3 C2 N1 119.28(11) yes
C3 C2 C9 127.60(12) yes
N1 C2 C9 113.09(11) yes
C2 C3 C10 120.83(11) yes
C2 C3 C4 120.84(11) yes
C4 C3 C10 118.24(10) yes
C4a C4 C13 111.24(10) ?
C3 C4 C4a 110.44(9) yes
C13 C4 C3 111.07(10) ?
C4a C4 H4 109.1(9) ?
C13 C4 H4 106.6(10) ?
C3 C4 H4 108.2(9) ?
C4 C4a C8a 120.36(11) yes
C5 C4a C8a 120.19(11) yes
C5 C4a C4 119.24(10) ?
O5 C5 C4a 120.98(11) ?
O5 C5 C6 119.31(11) ?
C4a C5 C6 119.62(10) yes
C19 C6 C7 108.73(12) ?
C19 C6 C20 109.48(13) ?
C7 C6 C20 110.73(11) ?
C19 C6 C5 109.90(11) ?
C5 C6 C7 111.10(10) yes
C20 C6 C5 106.89(11) ?
C6 C7 C8 113.32(11) yes
C8 C7 H71 109.5(12) ?
C6 C7 H71 108.3(11) ?
C8 C7 H72 109.6(11) ?
C6 C7 H72 109.4(11) ?
H71 C7 H72 106.5(16) ?
C7 C8 C8a 111.12(11) yes
C8a C8 H81 107.5(12) ?
C7 C8 H81 110.6(12) ?
C8a C8 H82 106.9(13) ?
C7 C8 H82 111.4(13) ?
H81 C8 H82 109.2(17) ?
C4a C8a N1 120.14(11) yes
C4a C8a C8 123.71(11) yes
N1 C8a C8 116.01(11) ?
C2 C9 H91 112(2) ?
C2 C9 H92 117(2) ?
H91 C9 H92 111(3) ?
C2 C9 H93 107(2) ?
H91 C9 H93 101(3) ?
H92 C9 H93 108(3) ?
O1 C10 O2 121.65(12) yes
O1 C10 C3 127.48(12) yes
O2 C10 C3 110.85(10) yes
O2 C11 C12 107.79(13) ?
O2 C11 H111 104.2(13) ?
C12 C11 H111 110.9(13) ?
O2 C11 H112 109.0(14) ?
C12 C11 H112 110.4(14) ?
H111 C11 H112 114.3(19) ?
C11 C12 H121 108.0(15) ?
C11 C12 H122 109.2(16) ?
H121 C12 H122 112(2) ?
C11 C12 H123 113.5(17) ?
H121 C12 H123 107(2) ?
H122 C12 H123 107(2) ?
C14 C13 C18 116.65(14) ?
C14 C13 C4 122.30(13) ?
C18 C13 C4 121.03(13) ?
F1 C14 C15 117.25(17) ?
F1 C14 C13 119.80(14) ?
C15 C14 C13 122.95(19) ?
C16 C15 C14 119.1(2) ?
C16 C15 H15 126(2) ?
C14 C15 H15 114(2) ?
C17 C16 C15 119.90(16) ?
C17 C16 H16 117.6(19) ?
C15 C16 H16 122.5(19) ?
C16 C17 C18 120.2(2) ?
C16 C17 H17 120.7(14) ?
C18 C17 H17 119.0(14) ?
C13 C18 C17 121.12(18) ?
C13 C18 H18 123.8(12) ?
C17 C18 H18 115.0(12) ?
C6 C19 H191 109.5(13) ?
C6 C19 H192 109.6(15) ?
H191 C19 H192 109(2) ?
C6 C19 H193 108.4(14) ?
H191 C19 H193 105.4(18) ?
H192 C19 H193 115(2) ?
C6 C20 H201 108.9(15) ?
C6 C20 H202 111.0(13) ?
H201 C20 H202 110(2) ?
C6 C20 H203 106.5(14) ?
H201 C20 H203 105(2) ?
H202 C20 H203 115.0(19) ?

loop_
_geom_bond_atom_site_label_1
_geom_bond_atom_site_label_2
_geom_bond_site_symmetry_2
_geom_bond_distance
_geom_bond_publ_flag
F1 C14 . 1.332(2) yes
O1 C10 . 1.2113(16) yes
O2 C10 . 1.3549(16) yes
O2 C11 . 1.4572(17) yes
O5 C5 . 1.2334(15) yes
N1 C8a . 1.3673(16) yes
N1 C2 . 1.3860(17) yes
N1 H1 . .86(2) ?
C2 C3 . 1.3610(17) yes
C2 C9 . 1.5037(18) ?
C3 C10 . 1.4745(17) yes
C3 C4 . 1.5265(16) yes
C4 C4a . 1.5207(16) yes
C4 C13 . 1.5260(17) yes
C4 H4 . .974(16) ?
C4a C8a . 1.3619(16) yes
C4a C5 . 1.4540(17) yes
C5 C6 . 1.5372(17) yes
C6 C19 . 1.531(2) ?
C6 C7 . 1.5326(19) yes
C6 C20 . 1.533(2) ?
C7 C8 . 1.517(2) yes
C7 H71 . .99(2) ?
C7 H72 . 1.00(2) ?
C8 C8a . 1.4986(18) yes
C8 H81 . 1.01(2) ?
C8 H82 . .98(2) ?
C9 H91 . .89(4) ?
C9 H92 . .96(4) ?
C9 H93 . 1.03(4) ?
C11 C12 . 1.497(2) ?
C11 H111 . .93(2) ?
C11 H112 . 1.03(3) ?
C12 H121 . .99(3) ?
C12 H122 . .99(3) ?
C12 H123 . .96(3) ?
C13 C14 . 1.391(2) ?
C13 C18 . 1.398(2) ?
C14 C15 . 1.387(2) ?
C15 C16 . 1.383(4) ?
C15 H15 . .91(3) ?
C16 C17 . 1.380(4) ?
C16 H16 . .94(3) ?
C17 C18 . 1.399(2) ?
C17 H17 . .98(2) ?
C18 H18 . 1.01(2) ?
C19 H191 . 1.02(2) ?
C19 H192 . .98(3) ?
C19 H193 . 1.02(3) ?
C20 H201 . .93(3) ?
C20 H202 . 1.00(2) ?
C20 H203 . 1.02(2) ?

loop_
_geom_hbond_atom_site_label_D
_geom_hbond_atom_site_label_H
_geom_hbond_atom_site_label_A
_geom_hbond_site_symmetry_A
_geom_hbond_distance_DH
_geom_hbond_distance_HA
_geom_hbond_distance_DA
_geom_hbond_angle_DHA
_geom_hbond_publ_flag
N1 H1 O5 1_556 0.86(2) 2.06(2) 2.9012(15) 165(2) yes

loop_
_geom_torsion_atom_site_label_1
_geom_torsion_atom_site_label_2
_geom_torsion_atom_site_label_3
_geom_torsion_atom_site_label_4
_geom_torsion
_geom_torsion_publ_flag
C8a N1 C2 C3 16.1(2) yes
C8a N1 C2 C9 -162.20(13) ?
N1 C2 C3 C10 -179.34(11) ?
C9 C2 C3 C10 -1.3(2) ?
N1 C2 C3 C4 4.19(18) yes
C9 C2 C3 C4 -177.74(12) ?
C2 C3 C4 C4a -22.60(16) yes
C10 C3 C4 C4a 160.84(10) ?
C2 C3 C4 C13 101.31(13) ?
C10 C3 C4 C13 -75.25(14) ?
C13 C4 C4a C8a -99.59(14) ?
C3 C4 C4a C8a 24.22(16) yes
C4 C4a C8a N1 -7.44(19) yes
C2 N1 C8a C4a -14.5(2) yes
C13 C4 C4a C5 85.55(14) ?
C3 C4 C4a C5 -150.63(11) ?
C8a C4a C5 O5 -168.48(13) ?
C4 C4a C5 O5 6.39(18) ?
C8a C4a C5 C6 8.15(18) yes
C4 C4a C5 C6 -176.98(10) ?
O5 C5 C6 C19 -42.69(18) ?
C4a C5 C6 C19 140.62(14) ?
O5 C5 C6 C7 -163.07(13) ?
C4a C5 C6 C7 20.24(16) yes
O5 C5 C6 C20 76.03(15) ?
C4a C5 C6 C20 -100.66(13) ?
C19 C6 C7 C8 -169.97(13) ?
C20 C6 C7 C8 69.72(15) ?
C5 C6 C7 C8 -48.90(15) yes
C6 C7 C8 C8a 49.25(17) yes
C7 C8 C8a C4a -20.8(2) yes
C5 C4a C8a N1 167.37(12) ?
C5 C4a C8a C8 -8.1(2) yes
C4 C4a C8a C8 177.05(12) ?
C2 N1 C8a C8 161.34(13) ?
C7 C8 C8a N1 163.55(12) ?
C11 O2 C10 O1 -2.5(2) ?
C11 O2 C10 C3 175.90(12) ?
C2 C3 C10 O1 5.7(2) yes
C4 C3 C10 O1 -177.78(14) yes
C2 C3 C10 O2 -172.64(11) yes
C4 C3 C10 O2 3.92(16) yes
C10 O2 C11 C12 -170.76(14) ?
C4a C4 C13 C14 -112.04(13) ?
C3 C4 C13 C14 124.51(13) ?
C4a C4 C13 C18 69.21(15) ?
C3 C4 C13 C18 -54.24(15) ?
C18 C13 C14 F1 -179.51(13) ?
C4 C13 C14 F1 1.7(2) ?
C18 C13 C14 C15 0.8(2) ?
C4 C13 C14 C15 -178.03(14) ?
F1 C14 C15 C16 179.81(15) ?
C13 C14 C15 C16 -0.5(3) ?
C14 C15 C16 C17 -0.3(3) ?
C15 C16 C17 C18 0.6(3) ?
C14 C13 C18 C17 -0.4(2) ?
C4 C13 C18 C17 178.43(13) ?
C16 C17 C18 C13 -0.3(2) ?
